data_1504931
loop_
_publ_author_name
'L\'evesque, Fran\,cois'
'B\'elanger, Guillaume'

_publ_section_title
;
 A versatile cascade of intramolecular Vilsmeier-Haack and azomethine
 ylide 1,3-dipolar cycloaddition toward tricyclic cores of alkaloids.
;
_journal_issue 21
_journal_name_full 'Organic letters'
_journal_page_first 4939
_journal_page_last 4942
_journal_paper_doi 10.1021/ol802010n
_journal_volume 10
_journal_year 2008
_chemical_formula_sum 'C26 H26 N2 O5'
_chemical_formula_weight 446.5
_chemical_name_systematic
;
 ?
;
_space_group_IT_number 14
_symmetry_cell_setting monoclinic
_symmetry_space_group_name_Hall '-P 2ybc'
_symmetry_space_group_name_H-M 'P 1 21/c 1'
_atom_sites_solution_hydrogens geom
_atom_sites_solution_primary direct
_atom_sites_solution_secondary difmap
_audit_conform_dict_location ftp://ftp.iucr.org/pub/cif_core.dic
_audit_conform_dict_name cif_core.dic
_audit_conform_dict_version 2.3
_audit_creation_date 2007-11-28T12:51:08-00:00
_audit_creation_method 'WinGX routine CIF_UPDATE'
_cell_angle_alpha 90
_cell_angle_beta 100.78(5)
_cell_angle_gamma 90
_cell_formula_units_Z 4
_cell_length_a 10.067(4)
_cell_length_b 10.196(4)
_cell_length_c 22.015(17)
_cell_measurement_reflns_used 20
_cell_measurement_temperature 293(2)
_cell_measurement_theta_max 12.5
_cell_measurement_theta_min 10
_cell_volume 2220(2)
_computing_cell_refinement DIFRAC
_computing_data_collection DIFRAC
_computing_data_reduction NRCVAX
_computing_structure_refinement 'SHELXL-97 (Sheldrick, 1997)'
_computing_structure_solution 'SHELXS-97 (Sheldrick, 1997)'
_diffrn_ambient_temperature 293(2)
_diffrn_measured_fraction_theta_full 0.954
_diffrn_measured_fraction_theta_max 0.95
_diffrn_measurement_device_type CAD4
_diffrn_measurement_method Omega
_diffrn_radiation_monochromator graphite
_diffrn_radiation_type MoK\a
_diffrn_radiation_wavelength 0.71073
_diffrn_reflns_av_R_equivalents 0
_diffrn_reflns_av_unetI/netI 0.0823
_diffrn_reflns_limit_h_max 12
_diffrn_reflns_limit_h_min -12
_diffrn_reflns_limit_k_max 12
_diffrn_reflns_limit_k_min 0
_diffrn_reflns_limit_l_max 26
_diffrn_reflns_limit_l_min 0
_diffrn_reflns_number 3955
_diffrn_reflns_theta_full 25.5
_diffrn_reflns_theta_max 25.54
_diffrn_reflns_theta_min 1.88
_diffrn_standards_decay_% 24
_diffrn_standards_interval_count 100
_diffrn_standards_number 1
_exptl_absorpt_coefficient_mu 0.093
_exptl_absorpt_correction_T_max 0.9637
_exptl_absorpt_correction_T_min 0.9462
_exptl_absorpt_correction_type psi-scan
_exptl_absorpt_process_details Empirical
_exptl_crystal_colour Colorless
_exptl_crystal_density_diffrn 1.336
_exptl_crystal_density_method 'not measured'
_exptl_crystal_description Prism
_exptl_crystal_F_000 944
_exptl_crystal_size_max 0.6
_exptl_crystal_size_mid 0.6
_exptl_crystal_size_min 0.4
_refine_diff_density_max 0.279
_refine_diff_density_min -0.344
_refine_diff_density_rms 0.07
_refine_ls_extinction_coef 0.007(3)
_refine_ls_extinction_expression Fc^*^=kFc[1+0.001xFc^2^\l^3^/sin(2\q)]^-1/4^
_refine_ls_extinction_method SHELXL
_refine_ls_goodness_of_fit_ref 0.892
_refine_ls_hydrogen_treatment none
_refine_ls_matrix_type full
_refine_ls_number_parameters 301
_refine_ls_number_reflns 3955
_refine_ls_number_restraints 0
_refine_ls_restrained_S_all 0.892
_refine_ls_R_factor_all 0.2218
_refine_ls_R_factor_gt 0.0929
_refine_ls_shift/su_max 0
_refine_ls_shift/su_mean 0
_refine_ls_structure_factor_coef Fsqd
_refine_ls_weighting_details 'calc w=1/[\s^2^(Fo^2^)+(0.1626P)^2^+0.0000P] where P=(Fo^2^+2Fc^2^)/3'
_refine_ls_weighting_scheme calc
_refine_ls_wR_factor_gt 0.2222
_refine_ls_wR_factor_ref 0.2776
_reflns_number_gt 1509
_reflns_number_total 3955
_reflns_threshold_expression >2sigma(I)
_cod_data_source_file ol802010n_si_003.cif
_cod_data_source_block fl844a1
_cod_depositor_comments
;
The following automatic conversions were performed:

'_symmetry_cell_setting' value 'Monoclinic' changed to 'monoclinic'
according to /home/saulius/struct/CIF-dictionaries/cif_core.dic
dictionary named 'cif_core.dic' version 2.4.1 from
2010-06-29.

'_exptl_absorpt_correction_type' value 'Psi-Scan'
changed to 'psi-scan' according to
/home/saulius/struct/CIF-dictionaries/cif_core.dic dictionary named
'cif_core.dic' version 2.4.1 from 2010-06-29.

Automatic conversion script
Id: cif_fix_values 1715 2011-07-08 13:25:40Z adriana 
;
_cod_original_sg_symbol_H-M P21/C
_cod_database_code 1504931

loop_
_symmetry_equiv_pos_as_xyz
'x, y, z'
'-x, y+1/2, -z+1/2'
'-x, -y, -z'
'x, -y-1/2, z-1/2'

loop_
_atom_site_label
_atom_site_type_symbol
_atom_site_fract_x
_atom_site_fract_y
_atom_site_fract_z
_atom_site_U_iso_or_equiv
_atom_site_adp_type
_atom_site_occupancy
_atom_site_symmetry_multiplicity
_atom_site_calc_flag
_atom_site_refinement_flags
C1 C 0.9416(8) 0.5686(7) 0.4092(3) 0.101(2) Uani 1 1 d .
H1 H 1.0147 0.5246 0.3984 0.121 Uiso 1 1 calc R
C2 C 0.9598(8) 0.6530(7) 0.4596(3) 0.112(2) Uani 1 1 d .
H2 H 1.0458 0.6667 0.4829 0.134 Uiso 1 1 calc R
C3 C 0.8521(9) 0.7148(7) 0.4746(3) 0.105(2) Uani 1 1 d .
H3 H 0.8645 0.7694 0.5091 0.126 Uiso 1 1 calc R
C4 C 0.7251(9) 0.6991(7) 0.4403(3) 0.101(2) Uani 1 1 d .
H4 H 0.652 0.7434 0.451 0.121 Uiso 1 1 calc R
C5 C 0.7068(6) 0.6172(6) 0.3900(2) 0.0798(17) Uani 1 1 d .
H5 H 0.6214 0.6065 0.3657 0.096 Uiso 1 1 calc R
C6 C 0.8146(7) 0.5519(5) 0.3760(3) 0.0725(16) Uani 1 1 d .
C7 C 0.6957(5) 0.3689(5) 0.3153(2) 0.0726(16) Uani 1 1 d .
C8 C 0.6829(5) 0.3125(5) 0.2504(2) 0.0668(15) Uani 1 1 d .
H8 H 0.6779 0.2165 0.2505 0.08 Uiso 1 1 calc R
C9 C 0.8096(5) 0.3607(5) 0.2285(2) 0.0662(15) Uani 1 1 d .
H9 H 0.8741 0.2889 0.2278 0.079 Uiso 1 1 calc R
C10 C 0.8690(6) 0.4664(5) 0.2755(2) 0.0724(16) Uani 1 1 d .
C11 C 0.2236(5) 0.4043(6) 0.2390(3) 0.0821(17) Uani 1 1 d .
H11A H 0.2455 0.4185 0.2828 0.123 Uiso 1 1 calc R
H11B H 0.1535 0.3395 0.2299 0.123 Uiso 1 1 calc R
H11C H 0.1929 0.485 0.2186 0.123 Uiso 1 1 calc R
C12 C 0.4525(6) 0.4292(6) 0.2311(3) 0.0725(17) Uani 1 1 d .
C13 C 0.5642(5) 0.3736(5) 0.2036(2) 0.0706(16) Uani 1 1 d .
H13 H 0.5273 0.3074 0.1727 0.085 Uiso 1 1 calc R
C14 C 0.5541(6) 0.5533(6) 0.1269(3) 0.0778(17) Uani 1 1 d .
H14A H 0.4764 0.5892 0.1414 0.093 Uiso 1 1 calc R
H14B H 0.5213 0.5001 0.0907 0.093 Uiso 1 1 calc R
C15 C 0.6399(7) 0.6645(6) 0.1095(3) 0.098(2) Uani 1 1 d .
H15A H 0.6422 0.6594 0.0657 0.117 Uiso 1 1 calc R
H15B H 0.5991 0.7477 0.1172 0.117 Uiso 1 1 calc R
C16 C 0.7822(6) 0.6590(5) 0.1461(3) 0.0852(18) Uani 1 1 d .
H16A H 0.8376 0.7232 0.1299 0.102 Uiso 1 1 calc R
H16B H 0.7818 0.6807 0.1889 0.102 Uiso 1 1 calc R
C17 C 1.1406(6) 0.5672(7) 0.0795(3) 0.106(2) Uani 1 1 d .
H17A H 1.186 0.4911 0.099 0.159 Uiso 1 1 calc R
H17B H 1.2034 0.6388 0.0823 0.159 Uiso 1 1 calc R
H17C H 1.1056 0.5483 0.0368 0.159 Uiso 1 1 calc R
C18 C 0.9544(5) 0.5029(6) 0.1224(2) 0.0758(16) Uani 1 1 d .
H18 H 0.9804 0.4167 0.1171 0.091 Uiso 1 1 calc R
C19 C 0.8416(5) 0.5246(5) 0.1424(2) 0.0671(15) Uani 1 1 d .
C20 C 0.7586(5) 0.4151(5) 0.1625(2) 0.0622(14) Uani 1 1 d .
C21 C 0.7290(6) 0.1722(6) 0.1287(3) 0.0874(19) Uani 1 1 d .
H21 H 0.7529 0.1467 0.1699 0.105 Uiso 1 1 calc R
C22 C 0.6924(7) 0.0773(6) 0.0845(3) 0.093(2) Uani 1 1 d .
H22 H 0.6938 -0.0105 0.0961 0.112 Uiso 1 1 calc R
C23 C 0.6538(6) 0.1109(7) 0.0236(3) 0.095(2) Uani 1 1 d .
H23 H 0.627 0.0473 -0.0065 0.114 Uiso 1 1 calc R
C24 C 0.6558(6) 0.2416(8) 0.0081(3) 0.092(2) Uani 1 1 d .
H24 H 0.632 0.2661 -0.0332 0.11 Uiso 1 1 calc R
C25 C 0.6921(5) 0.3363(6) 0.0522(2) 0.0759(16) Uani 1 1 d .
H25 H 0.6903 0.4239 0.0404 0.091 Uiso 1 1 calc R
C26 C 0.7318(5) 0.3039(6) 0.1146(2) 0.0728(16) Uani 1 1 d .
N1 N 0.7922(4) 0.4651(4) 0.32264(18) 0.0673(12) Uani 1 1 d .
N2 N 0.6315(4) 0.4724(4) 0.17473(19) 0.0697(13) Uani 1 1 d .
O1 O 0.6270(4) 0.3378(4) 0.35234(16) 0.0854(12) Uani 1 1 d .
O2 O 0.9613(4) 0.5377(4) 0.27447(16) 0.0920(13) Uani 1 1 d .
O3 O 0.4593(4) 0.5278(4) 0.26234(18) 0.0882(13) Uani 1 1 d .
O4 O 0.3411(4) 0.3595(4) 0.21742(17) 0.0810(12) Uani 1 1 d .
O5 O 1.0340(4) 0.6014(4) 0.10920(19) 0.1012(14) Uani 1 1 d .

loop_
_atom_site_aniso_label
_atom_site_aniso_U_11
_atom_site_aniso_U_22
_atom_site_aniso_U_33
_atom_site_aniso_U_23
_atom_site_aniso_U_13
_atom_site_aniso_U_12
C1 0.088(5) 0.123(5) 0.105(5) -0.012(5) 0.051(4) 0.000(5)
C2 0.117(6) 0.137(6) 0.088(5) -0.034(5) 0.039(4) -0.014(5)
C3 0.145(7) 0.110(5) 0.067(4) -0.013(4) 0.037(5) -0.012(5)
C4 0.127(6) 0.102(5) 0.084(5) -0.002(4) 0.047(5) 0.018(5)
C5 0.085(4) 0.097(4) 0.064(4) -0.008(3) 0.033(3) -0.005(4)
C6 0.085(4) 0.075(4) 0.069(4) 0.000(3) 0.043(3) -0.006(3)
C7 0.084(4) 0.068(3) 0.078(4) 0.002(3) 0.048(3) -0.015(3)
C8 0.080(4) 0.058(3) 0.073(3) -0.006(3) 0.041(3) -0.001(3)
C9 0.083(4) 0.072(3) 0.052(3) -0.003(3) 0.035(3) 0.004(3)
C10 0.079(4) 0.084(4) 0.066(3) 0.005(3) 0.044(3) 0.002(3)
C11 0.068(4) 0.103(4) 0.083(4) 0.014(3) 0.034(3) 0.009(3)
C12 0.076(4) 0.084(4) 0.068(4) 0.025(3) 0.044(3) 0.019(3)
C13 0.082(4) 0.066(3) 0.076(4) -0.006(3) 0.046(3) -0.002(3)
C14 0.075(4) 0.090(4) 0.076(4) 0.003(3) 0.032(3) 0.013(3)
C15 0.097(5) 0.100(5) 0.112(5) 0.020(4) 0.058(4) 0.004(4)
C16 0.087(4) 0.077(4) 0.108(4) -0.001(3) 0.058(4) -0.007(3)
C17 0.081(4) 0.140(6) 0.110(5) 0.021(4) 0.051(4) -0.010(4)
C18 0.078(4) 0.090(4) 0.069(3) 0.009(3) 0.037(3) -0.004(3)
C19 0.071(4) 0.074(3) 0.065(3) -0.005(3) 0.034(3) 0.004(3)
C20 0.053(3) 0.078(3) 0.063(3) -0.007(3) 0.031(3) 0.005(3)
C21 0.122(5) 0.076(4) 0.079(4) 0.000(4) 0.057(4) 0.007(4)
C22 0.128(5) 0.085(4) 0.077(4) -0.021(4) 0.045(4) -0.009(4)
C23 0.099(5) 0.109(5) 0.089(5) -0.033(4) 0.048(4) -0.022(4)
C24 0.090(5) 0.122(5) 0.076(4) -0.019(4) 0.047(4) -0.008(4)
C25 0.085(4) 0.087(4) 0.064(4) -0.001(3) 0.037(3) 0.008(3)
C26 0.077(4) 0.089(4) 0.065(4) -0.004(3) 0.045(3) -0.001(3)
N1 0.076(3) 0.076(3) 0.059(3) 0.002(2) 0.035(2) -0.005(2)
N2 0.073(3) 0.080(3) 0.065(3) 0.002(2) 0.035(2) 0.005(2)
O1 0.100(3) 0.096(3) 0.071(2) 0.005(2) 0.041(2) -0.023(2)
O2 0.092(3) 0.122(3) 0.074(3) -0.012(2) 0.045(2) -0.029(3)
O3 0.094(3) 0.087(3) 0.096(3) -0.026(2) 0.050(2) -0.004(2)
O4 0.071(3) 0.096(3) 0.087(3) -0.005(2) 0.043(2) 0.001(2)
O5 0.089(3) 0.114(3) 0.116(3) 0.010(3) 0.060(3) -0.014(3)

loop_
_atom_type_symbol
_atom_type_description
_atom_type_scat_dispersion_real
_atom_type_scat_dispersion_imag
_atom_type_scat_source
C C 0.003 0.002 'International Tables Vol C Tables 4.2.6.8 and 6.1.1.4'
H H 0 0 'International Tables Vol C Tables 4.2.6.8 and 6.1.1.4'
N N 0.006 0.003 'International Tables Vol C Tables 4.2.6.8 and 6.1.1.4'
O O 0.011 0.006 'International Tables Vol C Tables 4.2.6.8 and 6.1.1.4'

loop_
_geom_angle_atom_site_label_1
_geom_angle_atom_site_label_2
_geom_angle_atom_site_label_3
_geom_angle
C6 C1 C2 118.5(6)
C3 C2 C1 119.6(7)
C2 C3 C4 121.4(7)
C3 C4 C5 119.2(6)
C6 C5 C4 119.3(6)
C5 C6 C1 121.9(6)
C5 C6 N1 118.2(6)
C1 C6 N1 119.9(5)
O1 C7 N1 126.3(5)
O1 C7 C8 125.2(5)
N1 C7 C8 108.4(4)
C7 C8 C9 104.2(4)
C7 C8 C13 112.9(4)
C9 C8 C13 104.2(4)
C8 C9 C10 104.8(3)
C8 C9 C20 105.1(4)
C10 C9 C20 113.6(4)
O2 C10 N1 124.2(5)
O2 C10 C9 128.7(4)
N1 C10 C9 107.1(4)
O3 C12 O4 122.2(4)
O3 C12 C13 125.5(6)
O4 C12 C13 112.3(5)
N2 C13 C12 111.8(4)
N2 C13 C8 102.0(4)
C12 C13 C8 115.4(4)
N2 C14 C15 110.8(5)
C16 C15 C14 111.5(5)
C19 C16 C15 110.7(5)
C19 C18 O5 122.2(5)
C18 C19 C16 123.3(5)
C18 C19 C20 122.4(5)
C16 C19 C20 114.3(4)
N2 C20 C19 107.9(4)
N2 C20 C26 111.7(4)
C19 C20 C26 112.3(4)
N2 C20 C9 96.8(3)
C19 C20 C9 115.8(4)
C26 C20 C9 111.3(4)
C22 C21 C26 122.7(6)
C23 C22 C21 120.5(6)
C22 C23 C24 118.1(6)
C25 C24 C23 121.4(6)
C24 C25 C26 121.3(6)
C21 C26 C25 116.0(5)
C21 C26 C20 124.9(5)
C25 C26 C20 118.7(5)
C7 N1 C10 113.3(4)
C7 N1 C6 122.1(4)
C10 N1 C6 124.6(4)
C13 N2 C14 119.4(4)
C13 N2 C20 107.5(4)
C14 N2 C20 117.4(4)
C12 O4 C11 118.4(4)
C18 O5 C17 116.9(5)

loop_
_geom_bond_atom_site_label_1
_geom_bond_atom_site_label_2
_geom_bond_distance
C1 C6 1.359(8)
C1 C2 1.390(9)
C2 C3 1.348(9)
C3 C4 1.368(9)
C4 C5 1.373(8)
C5 C6 1.357(7)
C6 N1 1.454(7)
C7 O1 1.207(5)
C7 N1 1.369(6)
C7 C8 1.523(7)
C8 C9 1.527(6)
C8 C13 1.555(7)
C9 C10 1.536(7)
C9 C20 1.549(7)
C10 O2 1.183(6)
C10 N1 1.404(5)
C11 O4 1.430(5)
C12 O3 1.214(7)
C12 O4 1.314(7)
C12 C13 1.486(6)
C13 N2 1.427(6)
C14 N2 1.446(7)
C14 C15 1.517(7)
C15 C16 1.507(9)
C16 C19 1.503(7)
C17 O5 1.402(6)
C18 C19 1.312(6)
C18 O5 1.349(6)
C19 C20 1.510(7)
C20 N2 1.476(5)
C20 C26 1.537(7)
C21 C22 1.373(8)
C21 C26 1.379(7)
C22 C23 1.369(9)
C23 C24 1.376(9)
C24 C25 1.370(8)
C25 C26 1.397(7)

loop_
_geom_torsion_atom_site_label_1
_geom_torsion_atom_site_label_2
_geom_torsion_atom_site_label_3
_geom_torsion_atom_site_label_4
_geom_torsion
C6 C1 C2 C3 0.5(10)
C1 C2 C3 C4 -1.7(11)
C2 C3 C4 C5 0.8(11)
C3 C4 C5 C6 1.1(9)
C4 C5 C6 C1 -2.3(8)
C4 C5 C6 N1 179.6(5)
C2 C1 C6 C5 1.5(9)
C2 C1 C6 N1 179.5(5)
O1 C7 C8 C9 -168.1(5)
N1 C7 C8 C9 15.3(6)
O1 C7 C8 C13 79.5(7)
N1 C7 C8 C13 -97.1(5)
C7 C8 C9 C10 -12.7(5)
C13 C8 C9 C10 105.9(4)
C7 C8 C9 C20 -132.7(4)
C13 C8 C9 C20 -14.1(5)
C8 C9 C10 O2 -173.6(6)
C20 C9 C10 O2 -59.4(8)
C8 C9 C10 N1 6.4(5)
C20 C9 C10 N1 120.6(4)
O3 C12 C13 N2 -45.6(8)
O4 C12 C13 N2 133.8(5)
O3 C12 C13 C8 70.3(7)
O4 C12 C13 C8 -110.2(5)
C7 C8 C13 N2 96.8(4)
C9 C8 C13 N2 -15.7(5)
C7 C8 C13 C12 -24.6(6)
C9 C8 C13 C12 -137.1(5)
N2 C14 C15 C16 0.9(6)
C14 C15 C16 C19 51.1(6)
O5 C18 C19 C16 6.9(9)
O5 C18 C19 C20 -174.5(5)
C15 C16 C19 C18 123.3(6)
C15 C16 C19 C20 -55.4(6)
C18 C19 C20 N2 -173.1(5)
C16 C19 C20 N2 5.6(6)
C18 C19 C20 C26 -49.5(7)
C16 C19 C20 C26 129.1(5)
C18 C19 C20 C9 79.9(6)
C16 C19 C20 C9 -101.5(5)
C8 C9 C20 N2 37.1(4)
C10 C9 C20 N2 -76.9(4)
C8 C9 C20 C19 150.7(4)
C10 C9 C20 C19 36.7(5)
C8 C9 C20 C26 -79.4(4)
C10 C9 C20 C26 166.6(4)
C26 C21 C22 C23 -1.4(9)
C21 C22 C23 C24 1.4(9)
C22 C23 C24 C25 -1.6(9)
C23 C24 C25 C26 1.6(8)
C22 C21 C26 C25 1.3(8)
C22 C21 C26 C20 173.8(5)
C24 C25 C26 C21 -1.4(7)
C24 C25 C26 C20 -174.4(4)
N2 C20 C26 C21 -95.8(6)
C19 C20 C26 C21 142.8(5)
C9 C20 C26 C21 11.1(7)
N2 C20 C26 C25 76.4(5)
C19 C20 C26 C25 -45.0(6)
C9 C20 C26 C25 -176.6(4)
O1 C7 N1 C10 171.3(5)
C8 C7 N1 C10 -12.1(6)
O1 C7 N1 C6 -6.0(9)
C8 C7 N1 C6 170.6(5)
O2 C10 N1 C7 -176.5(6)
C9 C10 N1 C7 3.5(6)
O2 C10 N1 C6 0.7(9)
C9 C10 N1 C6 -179.3(5)
C5 C6 N1 C7 -52.7(7)
C1 C6 N1 C7 129.2(6)
C5 C6 N1 C10 130.3(5)
C1 C6 N1 C10 -47.8(8)
C12 C13 N2 C14 -56.3(6)
C8 C13 N2 C14 179.8(4)
C12 C13 N2 C20 166.6(5)
C8 C13 N2 C20 42.7(5)
C15 C14 N2 C13 171.3(4)
C15 C14 N2 C20 -55.7(6)
C19 C20 N2 C13 -170.3(4)
C26 C20 N2 C13 65.8(5)
C9 C20 N2 C13 -50.4(5)
C19 C20 N2 C14 51.6(6)
C26 C20 N2 C14 -72.3(6)
C9 C20 N2 C14 171.5(4)
O3 C12 O4 C11 1.8(7)
C13 C12 O4 C11 -177.7(4)
C19 C18 O5 C17 -170.7(5)
